data_1557093
loop_
_publ_author_name
'Ryan, Austin J.'
'Ziller, Joseph W.'
'Evans, William J.'

_publ_section_title
;
 The importance of the counter-cation in reductive rare-earth metal
 chemistry: 18-crown-6 instead of 2,2,2-cryptand allows isolation of
 [YII(NR2)3]1&#x2212; and ynediolate and enediolate complexes from CO
 reactions
;
_journal_issue 7
_journal_name_full 'Chemical Science'
_journal_page_first 2006
_journal_page_last 2014
_journal_paper_doi 10.1039/C9SC05794C
_journal_volume 11
_journal_year 2020
_chemical_formula_sum 'C52 H124 Gd2 K2 N4 O16 Si8'
_chemical_formula_weight 1678.96
_space_group_crystal_system triclinic
_space_group_IT_number 2
_space_group_name_Hall '-P 1'
_space_group_name_H-M_alt 'P -1'
_atom_sites_solution_hydrogens geom
_atom_sites_solution_primary dual
_atom_sites_solution_secondary difmap
_audit_creation_method SHELXL-2014/7
_audit_update_record
;
2019-08-29 deposited with the CCDC.	2020-01-20 downloaded from the CCDC.
;
_cell_angle_alpha 94.4758(13)
_cell_angle_beta 94.0831(13)
_cell_angle_gamma 105.7458(12)
_cell_formula_units_Z 2
_cell_length_a 12.6614(13)
_cell_length_b 15.5498(15)
_cell_length_c 21.205(2)
_cell_measurement_reflns_used 9951
_cell_measurement_temperature 133(2)
_cell_measurement_theta_max 28.41
_cell_measurement_theta_min 2.44
_cell_volume 3987.4(7)
_computing_cell_refinement 'Bruker SAINT 8.34a, 2013'
_computing_data_collection 'Bruker APEX2 2014.11-0, 2014'
_computing_data_reduction 'Bruker SAINT 8.34a, 2013'
_computing_molecular_graphics 'Bruker SHELXTL'
_computing_publication_material 'Bruker SHELXTL'
_computing_structure_refinement 'SHELXL-2014/7 (Sheldrick, 2014)'
_computing_structure_solution 'Bruker SHELXTL 2014/4'
_diffrn_ambient_temperature 133(2)
_diffrn_measured_fraction_theta_full 0.998
_diffrn_measured_fraction_theta_max 0.905
_diffrn_measurement_device_type 'Bruker SMART APEX II CCD'
_diffrn_measurement_method '\f and \w scans'
_diffrn_radiation_type MoK\a
_diffrn_radiation_wavelength 0.71073
_diffrn_reflns_av_R_equivalents 0.0368
_diffrn_reflns_av_unetI/netI 0.0540
_diffrn_reflns_Laue_measured_fraction_full 0.998
_diffrn_reflns_Laue_measured_fraction_max 0.905
_diffrn_reflns_limit_h_max 17
_diffrn_reflns_limit_h_min -16
_diffrn_reflns_limit_k_max 21
_diffrn_reflns_limit_k_min -20
_diffrn_reflns_limit_l_max 28
_diffrn_reflns_limit_l_min -27
_diffrn_reflns_number 48467
_diffrn_reflns_point_group_measured_fraction_full 0.998
_diffrn_reflns_point_group_measured_fraction_max 0.905
_diffrn_reflns_theta_full 25.500
_diffrn_reflns_theta_max 28.896
_diffrn_reflns_theta_min 0.968
_diffrn_source 'fine-focus sealed tube'
_exptl_absorpt_coefficient_mu 1.929
_exptl_absorpt_correction_T_max 0.4316
_exptl_absorpt_correction_T_min 0.3793
_exptl_absorpt_correction_type multi-scan
_exptl_absorpt_process_details 'Bruker SADABS 2014/5'
_exptl_crystal_colour colorless
_exptl_crystal_density_diffrn 1.398
_exptl_crystal_density_meas ?
_exptl_crystal_density_method not_measured
_exptl_crystal_description irregular
_exptl_crystal_F_000 1740
_exptl_crystal_size_max 0.241
_exptl_crystal_size_mid 0.127
_exptl_crystal_size_min 0.119
_refine_diff_density_max 1.126
_refine_diff_density_min -0.482
_refine_diff_density_rms 0.108
_refine_ls_extinction_method none
_refine_ls_goodness_of_fit_ref 0.989
_refine_ls_hydrogen_treatment constr
_refine_ls_matrix_type full
_refine_ls_number_parameters 769
_refine_ls_number_reflns 19003
_refine_ls_number_restraints 0
_refine_ls_restrained_S_all 0.989
_refine_ls_R_factor_all 0.0538
_refine_ls_R_factor_gt 0.0332
_refine_ls_shift/su_max 0.003
_refine_ls_shift/su_mean 0.000
_refine_ls_structure_factor_coef Fsqd
_refine_ls_weighting_details 'w=1/[\s^2^(Fo^2^)+(0.0294P)^2^] where P=(Fo^2^+2Fc^2^)/3'
_refine_ls_weighting_scheme calc
_refine_ls_wR_factor_gt 0.0614
_refine_ls_wR_factor_ref 0.0672
_reflns_Friedel_coverage 0.000
_reflns_number_gt 14746
_reflns_number_total 19003
_reflns_threshold_expression 'I > 2\s(I)'
_cod_data_source_file c9sc05794c3.cif
_cod_data_source_block ajr32
_cod_depositor_comments
;
The following automatic conversions were performed:

data item '_exptl_crystal_density_meas' value 'not_measured' was
changed to '?' -- the value is perceived as not measured.

Automatic conversion script
Id: cif_fix_values 7556 2019-12-06 15:28:31Z antanas 

 Adding full bibliography for 1557089--1557101.cif.

 Adding full bibliography for 1557089--1557101.cif.
;
_cod_database_code 1557093
_shelx_shelxl_version_number 2014/7
_shelx_space_group_comment
; 
The symmetry employed for this shelxl refinement is uniquely defined 
by the following loop, which should always be used as a source of 
symmetry information in preference to the above space-group names. 
They are only intended as comments. 
;
_shelx_estimated_absorpt_t_min 0.654
_shelx_estimated_absorpt_t_max 0.803
_exptl_absorpt_special_details
; 
Reflections not merged 
   48467 Corrected reflections written to file ajr32s.hkl 
 Estimated minimum and maximum transmission:  0.3793  0.4316 
 The ratio of these values is more reliable than their absolute values! 
 Additional spherical absorption correction applied with mu*r =  0.6000 
 Lambda/2 correction factor = 0.00150 
;

loop_
_space_group_symop_operation_xyz
'x, y, z'
'-x, -y, -z'

loop_
_atom_site_label
_atom_site_type_symbol
_atom_site_fract_x
_atom_site_fract_y
_atom_site_fract_z
_atom_site_U_iso_or_equiv
_atom_site_adp_type
_atom_site_occupancy
_atom_site_site_symmetry_order
_atom_site_calc_flag
_atom_site_refinement_flags_posn
_atom_site_refinement_flags_adp
_atom_site_refinement_flags_occupancy
_atom_site_disorder_assembly
_atom_site_disorder_group
Gd1 Gd 0.07803(2) 0.12295(2) 0.53090(2) 0.01438(4) Uani 1 1 d . . . . .
K1 K 0.28702(5) 0.25217(5) 0.36017(3) 0.02399(15) Uani 1 1 d . . . . .
Si1 Si 0.20677(7) 0.17429(6) 0.68597(4) 0.02067(19) Uani 1 1 d . . . . .
Si2 Si 0.36052(7) 0.16518(6) 0.58867(4) 0.02272(19) Uani 1 1 d . . . . .
Si3 Si -0.16913(7) 0.16606(6) 0.56789(4) 0.02253(19) Uani 1 1 d . . . . .
Si4 Si 0.01737(8) 0.32536(6) 0.55042(4) 0.0235(2) Uani 1 1 d . . . . .
O1 O 0.13131(16) 0.18101(13) 0.43970(9) 0.0217(5) Uani 1 1 d . . . . .
O2 O -0.02958(16) 0.02239(13) 0.44576(9) 0.0186(4) Uani 1 1 d . . . . .
O5 O 0.2541(2) 0.42333(15) 0.33946(11) 0.0388(6) Uani 1 1 d . . . . .
O6 O 0.11852(17) 0.27111(14) 0.26580(9) 0.0238(5) Uani 1 1 d . . . . .
O7 O 0.19739(17) 0.12211(14) 0.24699(10) 0.0275(5) Uani 1 1 d . . . . .
O8 O 0.3881(2) 0.12063(18) 0.31989(11) 0.0413(7) Uani 1 1 d . . . . .
O9 O 0.5275(6) 0.2601(6) 0.3618(4) 0.0249(18) Uiso 0.3 1 d . . P A 2
O10 O 0.5262(3) 0.2986(2) 0.37296(16) 0.0244(8) Uiso 0.7 1 d . . P A 1
O11 O 0.4626(7) 0.4114(5) 0.4072(4) 0.0247(18) Uiso 0.3 1 d . . P A 2
O12 O 0.4329(3) 0.4319(2) 0.42074(17) 0.0296(9) Uiso 0.7 1 d . . P A 1
N1 N 0.23060(19) 0.15939(16) 0.60808(11) 0.0193(5) Uani 1 1 d . . . . .
N2 N -0.0343(2) 0.21350(16) 0.55717(11) 0.0191(5) Uani 1 1 d . . . . .
C1 C 0.0401(2) 0.15383(19) 0.39775(14) 0.0199(6) Uani 1 1 d . . . . .
H1 H 0.0314 0.1913 0.3656 0.024 Uiso 1 1 calc R U . . .
C2 C -0.0382(2) 0.07704(19) 0.39934(13) 0.0187(6) Uani 1 1 d . . . . .
H2 H -0.0999 0.0603 0.3682 0.022 Uiso 1 1 calc R U . . .
C5 C 0.0576(3) 0.1271(2) 0.69712(15) 0.0308(8) Uani 1 1 d . . . . .
H5A H 0.0138 0.1593 0.6734 0.046 Uiso 1 1 calc R U . . .
H5B H 0.0471 0.1342 0.7424 0.046 Uiso 1 1 calc R U . . .
H5C H 0.0337 0.0632 0.6814 0.046 Uiso 1 1 calc R U . . .
C6 C 0.2839(3) 0.1176(2) 0.74069(15) 0.0328(8) Uani 1 1 d . . . . .
H6A H 0.2685 0.0540 0.7249 0.049 Uiso 1 1 calc R U . . .
H6B H 0.2601 0.1226 0.7835 0.049 Uiso 1 1 calc R U . . .
H6C H 0.3632 0.1466 0.7421 0.049 Uiso 1 1 calc R U . . .
C7 C 0.2450(3) 0.2949(2) 0.71966(17) 0.0410(9) Uani 1 1 d . . . . .
H7A H 0.3204 0.3247 0.7109 0.062 Uiso 1 1 calc R U . . .
H7B H 0.2405 0.2982 0.7657 0.062 Uiso 1 1 calc R U . . .
H7C H 0.1941 0.3248 0.7000 0.062 Uiso 1 1 calc R U . . .
C8 C 0.4027(3) 0.0596(2) 0.59878(17) 0.0355(9) Uani 1 1 d . . . . .
H8A H 0.4140 0.0531 0.6442 0.053 Uiso 1 1 calc R U . . .
H8B H 0.4713 0.0631 0.5792 0.053 Uiso 1 1 calc R U . . .
H8C H 0.3446 0.0077 0.5782 0.053 Uiso 1 1 calc R U . . .
C9 C 0.4725(3) 0.2585(2) 0.63492(18) 0.0414(10) Uani 1 1 d . . . . .
H9A H 0.4546 0.3156 0.6320 0.062 Uiso 1 1 calc R U . . .
H9B H 0.5428 0.2618 0.6173 0.062 Uiso 1 1 calc R U . . .
H9C H 0.4784 0.2467 0.6796 0.062 Uiso 1 1 calc R U . . .
C10 C 0.3733(3) 0.1892(2) 0.50396(16) 0.0321(8) Uani 1 1 d . . . . .
H10A H 0.3139 0.1458 0.4765 0.048 Uiso 1 1 calc R U . . .
H10B H 0.4447 0.1841 0.4917 0.048 Uiso 1 1 calc R U . . .
H10C H 0.3680 0.2501 0.4994 0.048 Uiso 1 1 calc R U . . .
C11 C -0.2043(3) 0.0403(2) 0.55588(16) 0.0297(8) Uani 1 1 d . . . . .
H11A H -0.2009 0.0211 0.5111 0.045 Uiso 1 1 calc R U . . .
H11B H -0.2789 0.0145 0.5678 0.045 Uiso 1 1 calc R U . . .
H11C H -0.1515 0.0196 0.5825 0.045 Uiso 1 1 calc R U . . .
C12 C -0.2105(3) 0.1936(2) 0.64858(16) 0.0361(9) Uani 1 1 d . . . . .
H12A H -0.1663 0.1733 0.6810 0.054 Uiso 1 1 calc R U . . .
H12B H -0.2888 0.1633 0.6503 0.054 Uiso 1 1 calc R U . . .
H12C H -0.1981 0.2587 0.6566 0.054 Uiso 1 1 calc R U . . .
C13 C -0.2691(3) 0.1971(3) 0.51050(17) 0.0400(9) Uani 1 1 d . . . . .
H13A H -0.2667 0.2602 0.5207 0.060 Uiso 1 1 calc R U . . .
H13B H -0.3438 0.1590 0.5137 0.060 Uiso 1 1 calc R U . . .
H13C H -0.2492 0.1883 0.4671 0.060 Uiso 1 1 calc R U . . .
C14 C -0.0335(3) 0.3613(2) 0.47400(16) 0.0370(9) Uani 1 1 d . . . . .
H14A H -0.0257 0.3204 0.4382 0.055 Uiso 1 1 calc R U . . .
H14B H 0.0100 0.4225 0.4690 0.055 Uiso 1 1 calc R U . . .
H14C H -0.1113 0.3596 0.4750 0.055 Uiso 1 1 calc R U . . .
C15 C -0.0164(3) 0.3986(2) 0.61654(17) 0.0407(9) Uani 1 1 d . . . . .
H15A H -0.0964 0.3890 0.6144 0.061 Uiso 1 1 calc R U . . .
H15B H 0.0197 0.4618 0.6121 0.061 Uiso 1 1 calc R U . . .
H15C H 0.0099 0.3832 0.6576 0.061 Uiso 1 1 calc R U . . .
C16 C 0.1716(3) 0.3595(2) 0.55072(17) 0.0324(8) Uani 1 1 d . . . . .
H16A H 0.2045 0.3413 0.5889 0.049 Uiso 1 1 calc R U . . .
H16B H 0.1984 0.4248 0.5506 0.049 Uiso 1 1 calc R U . . .
H16C H 0.1923 0.3302 0.5128 0.049 Uiso 1 1 calc R U . . .
C29 C 0.1461(3) 0.4191(2) 0.31361(17) 0.0344(9) Uani 1 1 d . . . . .
H29A H 0.1410 0.4799 0.3060 0.041 Uiso 1 1 calc R U . . .
H29B H 0.0918 0.3942 0.3435 0.041 Uiso 1 1 calc R U . . .
C30 C 0.1231(3) 0.3601(2) 0.25272(15) 0.0277(8) Uani 1 1 d . . . . .
H30A H 0.0521 0.3614 0.2307 0.033 Uiso 1 1 calc R U . . .
H30B H 0.1820 0.3818 0.2247 0.033 Uiso 1 1 calc R U . . .
C31 C 0.0845(2) 0.2086(2) 0.21041(14) 0.0262(7) Uani 1 1 d . . . . .
H31A H 0.1348 0.2269 0.1772 0.031 Uiso 1 1 calc R U . . .
H31B H 0.0090 0.2072 0.1934 0.031 Uiso 1 1 calc R U . . .
C32 C 0.0866(3) 0.1184(2) 0.22780(15) 0.0308(8) Uani 1 1 d . . . . .
H32A H 0.0400 0.1017 0.2629 0.037 Uiso 1 1 calc R U . . .
H32B H 0.0576 0.0729 0.1909 0.037 Uiso 1 1 calc R U . . .
C33 C 0.1884(11) 0.0390(8) 0.2674(6) 0.017(3) Uiso 0.3 1 d . . P A 2
H33A H 0.1374 -0.0092 0.2378 0.021 Uiso 0.3 1 calc R U P A 2
H33B H 0.1631 0.0357 0.3105 0.021 Uiso 0.3 1 calc R U P A 2
C34 C 0.2197(5) 0.0433(4) 0.2718(3) 0.0303(17) Uiso 0.7 1 d . . P A 1
H34A H 0.1815 -0.0111 0.2429 0.036 Uiso 0.7 1 calc R U P A 1
H34B H 0.1912 0.0358 0.3140 0.036 Uiso 0.7 1 calc R U P A 1
C35 C 0.3038(9) 0.0335(7) 0.2675(5) 0.016(2) Uiso 0.3 1 d . . P A 2
H35A H 0.3278 0.0385 0.2242 0.019 Uiso 0.3 1 calc R U P A 2
H35B H 0.3086 -0.0250 0.2809 0.019 Uiso 0.3 1 calc R U P A 2
C36 C 0.3405(5) 0.0539(4) 0.2779(3) 0.0313(14) Uiso 0.7 1 d . . P A 1
H36A H 0.3552 -0.0018 0.2910 0.038 Uiso 0.7 1 calc R U P A 1
H36B H 0.3701 0.0653 0.2364 0.038 Uiso 0.7 1 calc R U P A 1
C37 C 0.4855(9) 0.1152(8) 0.3054(5) 0.023(2) Uiso 0.3 1 d . . P A 2
H37A H 0.5032 0.1367 0.2636 0.028 Uiso 0.3 1 calc R U P A 2
H37B H 0.4938 0.0539 0.3069 0.028 Uiso 0.3 1 calc R U P A 2
C38 C 0.5096(4) 0.1558(3) 0.3163(2) 0.0251(11) Uiso 0.7 1 d . . P A 1
H38A H 0.5425 0.1048 0.3139 0.030 Uiso 0.7 1 calc R U P A 1
H38B H 0.5227 0.1859 0.2770 0.030 Uiso 0.7 1 calc R U P A 1
C39 C 0.5493(9) 0.1780(7) 0.3588(5) 0.020(2) Uiso 0.3 1 d . . P A 2
H39A H 0.5324 0.1511 0.3990 0.024 Uiso 0.3 1 calc R U P A 2
H39B H 0.6288 0.1869 0.3547 0.024 Uiso 0.3 1 calc R U P A 2
C40 C 0.5652(4) 0.2207(4) 0.3724(2) 0.0262(11) Uiso 0.7 1 d . . P A 1
H40A H 0.5495 0.1920 0.4120 0.031 Uiso 0.7 1 calc R U P A 1
H40B H 0.6459 0.2381 0.3701 0.031 Uiso 0.7 1 calc R U P A 1
C41 C 0.5912(10) 0.3249(8) 0.4114(6) 0.030(3) Uiso 0.3 1 d . . P A 2
H41A H 0.6703 0.3285 0.4102 0.036 Uiso 0.3 1 calc R U P A 2
H41B H 0.5691 0.3060 0.4532 0.036 Uiso 0.3 1 calc R U P A 2
C42 C 0.5788(4) 0.3627(4) 0.4254(2) 0.0297(12) Uiso 0.7 1 d . . P A 1
H42A H 0.6598 0.3741 0.4265 0.036 Uiso 0.7 1 calc R U P A 1
H42B H 0.5554 0.3387 0.4657 0.036 Uiso 0.7 1 calc R U P A 1
C43 C 0.5747(9) 0.4123(8) 0.4040(6) 0.026(2) Uiso 0.3 1 d . . P A 2
H43A H 0.6213 0.4567 0.4378 0.032 Uiso 0.3 1 calc R U P A 2
H43B H 0.5981 0.4313 0.3625 0.032 Uiso 0.3 1 calc R U P A 2
C44 C 0.5489(4) 0.4481(3) 0.4194(2) 0.0293(11) Uiso 0.7 1 d . . P A 1
H44A H 0.5880 0.4934 0.4548 0.035 Uiso 0.7 1 calc R U P A 1
H44B H 0.5714 0.4719 0.3789 0.035 Uiso 0.7 1 calc R U P A 1
C45 C 0.4431(10) 0.4952(8) 0.3976(6) 0.033(3) Uiso 0.3 1 d . . P A 2
H45A H 0.4763 0.5173 0.3590 0.039 Uiso 0.3 1 calc R U P A 2
H45B H 0.4790 0.5395 0.4342 0.039 Uiso 0.3 1 calc R U P A 2
C46 C 0.4004(5) 0.5090(4) 0.4058(3) 0.0364(13) Uiso 0.7 1 d . . P A 1
H46A H 0.4330 0.5308 0.3670 0.044 Uiso 0.7 1 calc R U P A 1
H46B H 0.4280 0.5574 0.4411 0.044 Uiso 0.7 1 calc R U P A 1
C47 C 0.2781(5) 0.4865(4) 0.3955(3) 0.0399(15) Uiso 0.7 1 d . . P A 1
H47A H 0.2431 0.4588 0.4321 0.048 Uiso 0.7 1 calc R U P A 1
H47B H 0.2534 0.5404 0.3881 0.048 Uiso 0.7 1 calc R U P A 1
C48 C 0.3238(11) 0.4879(8) 0.3904(6) 0.029(3) Uiso 0.3 1 d . . P A 2
H48A H 0.2941 0.4721 0.4312 0.034 Uiso 0.3 1 calc R U P A 2
H48B H 0.3155 0.5481 0.3837 0.034 Uiso 0.3 1 calc R U P A 2
Gd2 Gd 0.89803(2) 0.38228(2) -0.02403(2) 0.01286(4) Uani 1 1 d . . . . .
K2 K 0.66348(5) 0.26474(4) 0.14034(3) 0.02074(14) Uani 1 1 d . . . . .
Si5 Si 0.60431(6) 0.34849(5) -0.05537(4) 0.01779(18) Uani 1 1 d . . . . .
Si6 Si 0.73196(7) 0.32374(6) -0.16456(4) 0.01849(18) Uani 1 1 d . . . . .
Si7 Si 0.92652(7) 0.16570(5) -0.03299(4) 0.01785(18) Uani 1 1 d . . . . .
Si8 Si 1.13075(7) 0.30676(6) -0.05061(4) 0.01986(18) Uani 1 1 d . . . . .
O3 O 0.83174(15) 0.34820(13) 0.06982(9) 0.0197(5) Uani 1 1 d . . . . .
O4 O 1.01979(15) 0.48157(13) 0.05708(9) 0.0176(4) Uani 1 1 d . . . . .
O13 O 0.79821(16) 0.15514(14) 0.18525(10) 0.0230(5) Uani 1 1 d . . . . .
O14 O 0.59641(16) 0.06717(13) 0.11165(10) 0.0232(5) Uani 1 1 d . . . . .
O15 O 0.43224(16) 0.15144(13) 0.12995(10) 0.0206(5) Uani 1 1 d . . . . .
O16 O 0.48174(16) 0.33447(13) 0.16705(10) 0.0217(5) Uani 1 1 d . . . . .
O17 O 0.6663(6) 0.4143(5) 0.2454(4) 0.0224(16) Uiso 0.3 1 d . . P B 2
O18 O 0.7042(3) 0.4258(2) 0.21829(15) 0.0220(7) Uiso 0.7 1 d . . P B 1
O19 O 0.77168(19) 0.29047(16) 0.26774(11) 0.0389(6) Uani 1 1 d . . . . .
N3 N 0.72707(18) 0.35177(15) -0.08546(11) 0.0160(5) Uani 1 1 d . . . . .
N4 N 0.99234(19) 0.27449(15) -0.04142(11) 0.0167(5) Uani 1 1 d . . . . .
C3 C 0.9160(2) 0.3732(2) 0.11627(14) 0.0204(7) Uani 1 1 d . . . . .
H3 H 0.9095 0.3437 0.1539 0.025 Uiso 1 1 calc R U . . .
C4 C 1.0078(2) 0.43779(19) 0.11128(14) 0.0198(6) Uani 1 1 d . . . . .
H4 H 1.0651 0.4537 0.1451 0.024 Uiso 1 1 calc R U . . .
C17 C 0.5028(3) 0.3847(2) -0.10858(16) 0.0326(8) Uani 1 1 d . . . . .
H17A H 0.5375 0.4448 -0.1207 0.049 Uiso 1 1 calc R U . . .
H17B H 0.4383 0.3863 -0.0860 0.049 Uiso 1 1 calc R U . . .
H17C H 0.4795 0.3421 -0.1469 0.049 Uiso 1 1 calc R U . . .
C18 C 0.5278(3) 0.2325(2) -0.03794(16) 0.0286(8) Uani 1 1 d . . . . .
H18A H 0.5106 0.1920 -0.0774 0.043 Uiso 1 1 calc R U . . .
H18B H 0.4591 0.2343 -0.0200 0.043 Uiso 1 1 calc R U . . .
H18C H 0.5737 0.2106 -0.0074 0.043 Uiso 1 1 calc R U . . .
C19 C 0.6212(3) 0.4220(2) 0.02054(15) 0.0267(7) Uani 1 1 d . . . . .
H19A H 0.6761 0.4088 0.0504 0.040 Uiso 1 1 calc R U . . .
H19B H 0.5505 0.4108 0.0390 0.040 Uiso 1 1 calc R U . . .
H19C H 0.6460 0.4851 0.0122 0.040 Uiso 1 1 calc R U . . .
C20 C 0.6447(3) 0.2073(2) -0.19394(15) 0.0285(8) Uani 1 1 d . . . . .
H20A H 0.6683 0.1637 -0.1696 0.043 Uiso 1 1 calc R U . . .
H20B H 0.6530 0.1947 -0.2390 0.043 Uiso 1 1 calc R U . . .
H20C H 0.5672 0.2029 -0.1886 0.043 Uiso 1 1 calc R U . . .
C21 C 0.6896(3) 0.4008(2) -0.21925(15) 0.0303(8) Uani 1 1 d . . . . .
H21A H 0.6095 0.3906 -0.2212 0.046 Uiso 1 1 calc R U . . .
H21B H 0.7106 0.3884 -0.2619 0.046 Uiso 1 1 calc R U . . .
H21C H 0.7265 0.4633 -0.2031 0.046 Uiso 1 1 calc R U . . .
C22 C 0.8768(2) 0.3281(2) -0.18120(14) 0.0248(7) Uani 1 1 d . . . . .
H22A H 0.9255 0.3881 -0.1669 0.037 Uiso 1 1 calc R U . . .
H22B H 0.8792 0.3152 -0.2270 0.037 Uiso 1 1 calc R U . . .
H22C H 0.9012 0.2834 -0.1585 0.037 Uiso 1 1 calc R U . . .
C23 C 0.9142(3) 0.0868(2) -0.10665(15) 0.0314(8) Uani 1 1 d . . . . .
H23A H 0.8798 0.1089 -0.1425 0.047 Uiso 1 1 calc R U . . .
H23B H 0.8686 0.0269 -0.0999 0.047 Uiso 1 1 calc R U . . .
H23C H 0.9877 0.0833 -0.1160 0.047 Uiso 1 1 calc R U . . .
C24 C 0.7808(2) 0.1545(2) -0.01558(15) 0.0228(7) Uani 1 1 d . . . . .
H24A H 0.7804 0.1919 0.0237 0.034 Uiso 1 1 calc R U . . .
H24B H 0.7442 0.0916 -0.0105 0.034 Uiso 1 1 calc R U . . .
H24C H 0.7416 0.1740 -0.0508 0.034 Uiso 1 1 calc R U . . .
C25 C 0.9941(2) 0.1196(2) 0.03332(15) 0.0250(7) Uani 1 1 d . . . . .
H25A H 1.0679 0.1179 0.0232 0.037 Uiso 1 1 calc R U . . .
H25B H 0.9495 0.0587 0.0383 0.037 Uiso 1 1 calc R U . . .
H25C H 1.0000 0.1581 0.0730 0.037 Uiso 1 1 calc R U . . .
C26 C 1.1870(3) 0.2148(2) -0.08628(17) 0.0348(9) Uani 1 1 d . . . . .
H26A H 1.1776 0.1667 -0.0582 0.052 Uiso 1 1 calc R U . . .
H26B H 1.2655 0.2395 -0.0912 0.052 Uiso 1 1 calc R U . . .
H26C H 1.1469 0.1906 -0.1280 0.052 Uiso 1 1 calc R U . . .
C27 C 1.2139(2) 0.3484(2) 0.02820(15) 0.0288(8) Uani 1 1 d . . . . .
H27A H 1.1979 0.4033 0.0456 0.043 Uiso 1 1 calc R U . . .
H27B H 1.2926 0.3613 0.0225 0.043 Uiso 1 1 calc R U . . .
H27C H 1.1945 0.3023 0.0577 0.043 Uiso 1 1 calc R U . . .
C28 C 1.1629(2) 0.3958(2) -0.10612(15) 0.0249(7) Uani 1 1 d . . . . .
H28A H 1.1249 0.3717 -0.1483 0.037 Uiso 1 1 calc R U . . .
H28B H 1.2426 0.4152 -0.1090 0.037 Uiso 1 1 calc R U . . .
H28C H 1.1379 0.4471 -0.0902 0.037 Uiso 1 1 calc R U . . .
C49 C 0.6173(3) 0.4688(2) 0.20645(17) 0.0308(8) Uani 1 1 d . . . . .
H49A H 0.6219 0.4894 0.1635 0.037 Uiso 0.7 1 calc R U P B 1
H49B H 0.6320 0.5229 0.2372 0.037 Uiso 0.7 1 calc R U P B 1
H49C H 0.6391 0.4682 0.1625 0.037 Uiso 0.3 1 calc R U P B 2
H49D H 0.6315 0.5314 0.2259 0.037 Uiso 0.3 1 calc R U P B 2
C50 C 0.5014(3) 0.4130(2) 0.21059(16) 0.0280(8) Uani 1 1 d . . . . .
H50A H 0.4920 0.3963 0.2544 0.034 Uiso 1 1 calc R U . . .
H50B H 0.4485 0.4474 0.1995 0.034 Uiso 1 1 calc R U . . .
C51 C 0.3741(2) 0.2764(2) 0.16937(15) 0.0235(7) Uani 1 1 d . . . . .
H51A H 0.3185 0.3098 0.1632 0.028 Uiso 1 1 calc R U . . .
H51B H 0.3678 0.2525 0.2113 0.028 Uiso 1 1 calc R U . . .
C52 C 0.3546(2) 0.2010(2) 0.11796(15) 0.0231(7) Uani 1 1 d . . . . .
H52A H 0.2786 0.1613 0.1171 0.028 Uiso 1 1 calc R U . . .
H52B H 0.3634 0.2251 0.0762 0.028 Uiso 1 1 calc R U . . .
C53 C 0.4133(2) 0.0747(2) 0.08472(15) 0.0246(7) Uani 1 1 d . . . . .
H53A H 0.4327 0.0937 0.0426 0.030 Uiso 1 1 calc R U . . .
H53B H 0.3345 0.0403 0.0807 0.030 Uiso 1 1 calc R U . . .
C54 C 0.4832(2) 0.0173(2) 0.10705(16) 0.0252(7) Uani 1 1 d . . . . .
H54A H 0.4633 -0.0019 0.1491 0.030 Uiso 1 1 calc R U . . .
H54B H 0.4703 -0.0371 0.0768 0.030 Uiso 1 1 calc R U . . .
C55 C 0.6633(3) 0.0159(2) 0.13688(17) 0.0297(8) Uani 1 1 d . . . . .
H55A H 0.6564 -0.0384 0.1075 0.036 Uiso 1 1 calc R U . . .
H55B H 0.6392 -0.0033 0.1782 0.036 Uiso 1 1 calc R U . . .
C56 C 0.7815(2) 0.0732(2) 0.14561(16) 0.0272(7) Uani 1 1 d . . . . .
H56A H 0.8282 0.0381 0.1643 0.033 Uiso 1 1 calc R U . . .
H56B H 0.8060 0.0874 0.1034 0.033 Uiso 1 1 calc R U . . .
C57 C 0.7888(3) 0.1439(2) 0.25067(14) 0.0251(7) Uani 1 1 d . . . . .
H57A H 0.8307 0.1022 0.2643 0.030 Uiso 1 1 calc R U . . .
H57B H 0.7106 0.1184 0.2578 0.030 Uiso 1 1 calc R U . . .
C58 C 0.8336(3) 0.2328(2) 0.28783(15) 0.0273(7) Uani 1 1 d . . . . .
H58A H 0.8286 0.2266 0.3337 0.033 Uiso 1 1 calc R U . . .
H58B H 0.9120 0.2581 0.2810 0.033 Uiso 1 1 calc R U . . .
C59 C 0.8198(3) 0.3819(2) 0.29342(17) 0.0336(8) Uani 1 1 d . . . . .
H59A H 0.8841 0.4101 0.2708 0.040 Uiso 0.7 1 calc R U P B 1
H59B H 0.8444 0.3851 0.3391 0.040 Uiso 0.7 1 calc R U P B 1
H59C H 0.9011 0.3952 0.2961 0.040 Uiso 0.3 1 calc R U P B 2
H59D H 0.7986 0.3899 0.3371 0.040 Uiso 0.3 1 calc R U P B 2
C60 C 0.7316(4) 0.4286(3) 0.2843(2) 0.0279(11) Uiso 0.7 1 d . . P B 1
H60A H 0.6659 0.3981 0.3050 0.034 Uiso 0.7 1 calc R U P B 1
H60B H 0.7586 0.4916 0.3035 0.034 Uiso 0.7 1 calc R U P B 1
C61 C 0.7816(8) 0.4520(7) 0.2511(5) 0.025(2) Uiso 0.3 1 d . . P B 2
H61A H 0.8034 0.5135 0.2733 0.030 Uiso 0.3 1 calc R U P B 2
H61B H 0.8115 0.4530 0.2092 0.030 Uiso 0.3 1 calc R U P B 2

loop_
_atom_site_aniso_label
_atom_site_aniso_U_11
_atom_site_aniso_U_22
_atom_site_aniso_U_33
_atom_site_aniso_U_23
_atom_site_aniso_U_13
_atom_site_aniso_U_12
Gd1 0.01623(8) 0.01264(8) 0.01346(8) 0.00168(6) -0.00073(6) 0.00312(6)
K1 0.0188(3) 0.0280(4) 0.0231(4) 0.0084(3) -0.0003(3) 0.0020(3)
Si1 0.0255(5) 0.0178(4) 0.0171(4) 0.0005(3) -0.0040(4) 0.0052(4)
Si2 0.0180(4) 0.0225(5) 0.0261(5) 0.0058(4) -0.0018(4) 0.0029(4)
Si3 0.0214(4) 0.0278(5) 0.0198(5) 0.0000(4) 0.0009(4) 0.0103(4)
Si4 0.0327(5) 0.0170(4) 0.0216(5) 0.0009(4) -0.0031(4) 0.0096(4)
O1 0.0206(11) 0.0220(12) 0.0208(11) 0.0068(9) 0.0010(9) 0.0017(9)
O2 0.0238(11) 0.0156(11) 0.0149(11) 0.0050(8) -0.0022(9) 0.0031(9)
O5 0.0580(17) 0.0214(13) 0.0323(14) -0.0006(11) -0.0042(12) 0.0064(12)
O6 0.0268(12) 0.0263(12) 0.0182(11) 0.0039(9) -0.0018(9) 0.0078(10)
O7 0.0262(12) 0.0262(13) 0.0305(13) 0.0081(10) 0.0067(10) 0.0057(10)
O8 0.0377(15) 0.0673(19) 0.0345(15) 0.0202(13) 0.0172(12) 0.0333(14)
N1 0.0212(13) 0.0171(13) 0.0188(13) 0.0012(10) -0.0017(11) 0.0050(11)
N2 0.0239(14) 0.0162(13) 0.0172(13) 0.0012(10) -0.0019(11) 0.0067(11)
C1 0.0243(16) 0.0199(16) 0.0164(15) 0.0064(12) 0.0009(13) 0.0069(13)
C2 0.0220(16) 0.0195(16) 0.0148(15) 0.0040(12) -0.0021(12) 0.0064(13)
C5 0.035(2) 0.042(2) 0.0166(17) 0.0008(15) 0.0015(14) 0.0136(17)
C6 0.038(2) 0.036(2) 0.0248(19) 0.0084(15) -0.0061(15) 0.0113(17)
C7 0.063(3) 0.0233(19) 0.034(2) -0.0036(16) 0.0034(19) 0.0099(18)
C8 0.035(2) 0.038(2) 0.038(2) 0.0068(17) 0.0000(17) 0.0182(17)
C9 0.0271(19) 0.040(2) 0.047(2) 0.0066(18) -0.0037(17) -0.0064(17)
C10 0.0215(17) 0.041(2) 0.034(2) 0.0111(16) 0.0073(15) 0.0060(15)
C11 0.0189(16) 0.036(2) 0.0325(19) 0.0014(15) 0.0058(14) 0.0042(15)
C12 0.035(2) 0.047(2) 0.029(2) -0.0011(17) 0.0082(16) 0.0143(17)
C13 0.0265(19) 0.057(3) 0.040(2) 0.0117(19) -0.0047(16) 0.0184(18)
C14 0.049(2) 0.027(2) 0.035(2) 0.0090(16) -0.0057(17) 0.0126(17)
C15 0.061(3) 0.029(2) 0.034(2) -0.0051(16) 0.0023(19) 0.0184(19)
C16 0.037(2) 0.0184(17) 0.037(2) 0.0048(15) -0.0051(16) 0.0018(15)
C29 0.047(2) 0.0229(19) 0.039(2) 0.0107(16) 0.0128(18) 0.0155(17)
C30 0.0267(18) 0.0329(19) 0.0296(19) 0.0188(15) 0.0049(14) 0.0137(15)
C31 0.0164(16) 0.045(2) 0.0156(16) 0.0009(14) 0.0009(13) 0.0063(15)
C32 0.0260(18) 0.035(2) 0.0232(18) -0.0064(15) 0.0071(14) -0.0038(15)
Gd2 0.01164(7) 0.01250(8) 0.01378(8) 0.00123(6) -0.00015(5) 0.00260(6)
K2 0.0187(3) 0.0195(3) 0.0233(4) 0.0029(3) 0.0012(3) 0.0041(3)
Si5 0.0148(4) 0.0173(4) 0.0213(4) 0.0027(3) 0.0006(3) 0.0046(3)
Si6 0.0176(4) 0.0201(4) 0.0156(4) 0.0033(3) -0.0017(3) 0.0020(3)
Si7 0.0202(4) 0.0150(4) 0.0187(4) 0.0008(3) 0.0005(3) 0.0062(3)
Si8 0.0159(4) 0.0207(5) 0.0245(5) 0.0016(4) 0.0030(3) 0.0075(4)
O3 0.0163(10) 0.0236(12) 0.0172(11) 0.0029(9) -0.0002(8) 0.0021(9)
O4 0.0194(11) 0.0170(11) 0.0148(10) 0.0034(8) -0.0013(8) 0.0026(8)
O13 0.0219(11) 0.0239(12) 0.0231(12) 0.0057(9) 0.0011(9) 0.0058(9)
O14 0.0177(11) 0.0188(11) 0.0335(13) 0.0071(10) -0.0004(9) 0.0052(9)
O15 0.0184(11) 0.0190(11) 0.0240(12) 0.0001(9) -0.0018(9) 0.0062(9)
O16 0.0216(11) 0.0183(11) 0.0238(12) 0.0002(9) 0.0050(9) 0.0029(9)
O19 0.0430(15) 0.0396(15) 0.0365(15) -0.0144(12) -0.0189(12) 0.0261(12)
N3 0.0138(12) 0.0166(13) 0.0167(13) 0.0031(10) -0.0002(10) 0.0030(10)
N4 0.0157(12) 0.0157(13) 0.0191(13) 0.0024(10) 0.0017(10) 0.0049(10)
C3 0.0211(16) 0.0221(17) 0.0167(16) 0.0065(13) 0.0008(12) 0.0028(13)
C4 0.0232(16) 0.0205(16) 0.0150(15) 0.0054(12) -0.0026(12) 0.0048(13)
C17 0.0225(17) 0.047(2) 0.034(2) 0.0086(17) 0.0019(15) 0.0187(16)
C18 0.0229(17) 0.0241(18) 0.040(2) 0.0052(15) 0.0119(15) 0.0065(14)
C19 0.0223(17) 0.0307(19) 0.0278(18) -0.0018(15) 0.0039(14) 0.0097(14)
C20 0.0290(18) 0.0277(19) 0.0228(18) -0.0014(14) 0.0026(14) -0.0013(15)
C21 0.0302(19) 0.038(2) 0.0227(18) 0.0108(15) -0.0005(15) 0.0085(16)
C22 0.0270(17) 0.0313(19) 0.0160(16) 0.0007(13) 0.0030(13) 0.0083(14)
C23 0.040(2) 0.0238(18) 0.0264(19) -0.0058(14) 0.0023(16) 0.0051(16)
C24 0.0212(16) 0.0180(16) 0.0270(18) 0.0045(13) -0.0027(13) 0.0025(13)
C25 0.0243(17) 0.0250(17) 0.0288(18) 0.0078(14) 0.0063(14) 0.0099(14)
C26 0.0276(19) 0.030(2) 0.049(2) -0.0002(17) 0.0166(17) 0.0102(15)
C27 0.0189(16) 0.034(2) 0.032(2) 0.0058(15) -0.0031(14) 0.0054(14)
C28 0.0168(16) 0.0269(18) 0.0284(18) 0.0012(14) 0.0031(13) 0.0020(13)
C49 0.0336(19) 0.0151(16) 0.042(2) -0.0004(15) -0.0088(16) 0.0077(14)
C50 0.039(2) 0.0187(17) 0.0276(18) 0.0003(14) 0.0070(15) 0.0103(15)
C51 0.0179(16) 0.0232(17) 0.0310(18) 0.0045(14) 0.0079(13) 0.0065(13)
C52 0.0142(15) 0.0246(17) 0.0305(18) 0.0005(14) 0.0013(13) 0.0063(13)
C53 0.0170(16) 0.0190(17) 0.0340(19) -0.0067(14) -0.0013(14) 0.0020(13)
C54 0.0212(16) 0.0152(16) 0.038(2) 0.0018(14) 0.0049(14) 0.0022(13)
C55 0.0312(19) 0.0220(18) 0.037(2) 0.0036(15) -0.0051(15) 0.0110(15)
C56 0.0240(17) 0.0278(18) 0.0327(19) 0.0018(15) 0.0006(14) 0.0133(14)
C57 0.0210(16) 0.0337(19) 0.0239(17) 0.0147(15) 0.0053(13) 0.0088(14)
C58 0.0234(17) 0.040(2) 0.0217(17) 0.0041(15) 0.0006(14) 0.0143(15)
C59 0.0292(19) 0.040(2) 0.031(2) -0.0081(16) -0.0075(15) 0.0143(16)

loop_
_atom_type_symbol
_atom_type_description
_atom_type_scat_dispersion_real
_atom_type_scat_dispersion_imag
_atom_type_scat_source
C C 0.0033 0.0016 'International Tables Vol C Tables 4.2.6.8 and 6.1.1.4'
H H 0.0000 0.0000 'International Tables Vol C Tables 4.2.6.8 and 6.1.1.4'
Gd Gd -0.1653 3.9035 'International Tables Vol C Tables 4.2.6.8 and 6.1.1.4'
K K 0.2009 0.2494 'International Tables Vol C Tables 4.2.6.8 and 6.1.1.4'
N N 0.0061 0.0033 'International Tables Vol C Tables 4.2.6.8 and 6.1.1.4'
O O 0.0106 0.0060 'International Tables Vol C Tables 4.2.6.8 and 6.1.1.4'
Si Si 0.0817 0.0704 'International Tables Vol C Tables 4.2.6.8 and 6.1.1.4'

loop_
_geom_angle_atom_site_label_1
_geom_angle_atom_site_label_2
_geom_angle_atom_site_label_3
_geom_angle
_geom_angle_site_symmetry_1
_geom_angle_site_symmetry_3
O1 Gd1 O2 130.15(7) . 2_556
O1 Gd1 N2 97.91(8) . .
O2 Gd1 N2 118.86(8) 2_556 .
O1 Gd1 N1 109.37(8) . .
O2 Gd1 N1 91.14(7) 2_556 .
N2 Gd1 N1 107.81(8) . .
O1 Gd1 O2 72.99(7) . .
O2 Gd1 O2 67.21(8) 2_556 .
N2 Gd1 O2 102.76(8) . .
N1 Gd1 O2 148.52(8) . .
O1 Gd1 C1 26.51(7) . .
O2 Gd1 C1 116.95(7) 2_556 .
N2 Gd1 C1 88.50(8) . .
N1 Gd1 C1 135.85(8) . .
O2 Gd1 C1 51.05(7) . .
O1 Gd1 C2 51.09(7) . .
O2 Gd1 C2 93.52(7) 2_556 .
N2 Gd1 C2 90.55(8) . .
N1 Gd1 C2 155.87(8) . .
O2 Gd1 C2 26.31(7) . .
C1 Gd1 C2 25.97(8) . .
O1 Gd1 Si4 79.24(5) . .
O2 Gd1 Si4 144.61(5) 2_556 .
N2 Gd1 Si4 26.38(6) . .
N1 Gd1 Si4 96.69(6) . .
O2 Gd1 Si4 114.28(5) . .
C1 Gd1 Si4 79.94(6) . .
C2 Gd1 Si4 93.13(6) . .
O1 Gd1 Gd1 101.57(5) . 2_556
O2 Gd1 Gd1 34.34(5) 2_556 2_556
N2 Gd1 Gd1 114.79(6) . 2_556
N1 Gd1 Gd1 122.24(6) . 2_556
O2 Gd1 Gd1 32.87(4) . 2_556
C1 Gd1 Gd1 83.23(6) . 2_556
C2 Gd1 Gd1 59.18(5) . 2_556
Si4 Gd1 Gd1 137.007(17) . 2_556
O1 K1 O8 108.87(7) . .
O1 K1 O5 104.47(7) . .
O8 K1 O5 145.73(7) . .
O1 K1 O11 118.69(16) . .
O8 K1 O11 106.67(18) . .
O5 K1 O11 62.14(17) . .
O1 K1 O10 132.77(8) . .
O8 K1 O10 61.77(9) . .
O5 K1 O10 100.35(9) . .
O1 K1 O6 91.54(6) . .
O8 K1 O6 112.78(7) . .
O5 K1 O6 57.94(6) . .
O11 K1 O6 117.76(16) . .
O10 K1 O6 135.59(8) . .
O1 K1 O7 98.05(6) . .
O8 K1 O7 57.63(7) . .
O5 K1 O7 110.32(7) . .
O11 K1 O7 143.25(16) . .
O10 K1 O7 110.06(8) . .
O6 K1 O7 56.41(6) . .
O1 K1 O9 131.47(16) . .
O8 K1 O9 49.70(17) . .
O5 K1 O9 110.68(18) . .
O11 K1 O9 57.0(2) . .
O6 K1 O9 135.43(16) . .
O7 K1 O9 99.87(16) . .
O1 K1 O12 109.81(8) . .
O8 K1 O12 118.16(9) . .
O5 K1 O12 54.73(9) . .
O10 K1 O12 56.47(10) . .
O6 K1 O12 112.37(8) . .
O7 K1 O12 150.70(8) . .
O1 K1 C1 24.04(6) . .
O8 K1 C1 109.08(8) . .
O5 K1 C1 98.12(8) . .
O11 K1 C1 136.42(17) . .
O10 K1 C1 155.03(9) . .
O6 K1 C1 69.02(7) . .
O7 K1 C1 78.61(7) . .
O9 K1 C1 149.44(17) . .
O12 K1 C1 125.33(9) . .
O1 K1 C10 61.33(7) . .
O8 K1 C10 78.40(8) . .
O5 K1 C10 126.03(8) . .
O11 K1 C10 79.50(16) . .
O10 K1 C10 71.53(8) . .
O6 K1 C10 152.86(7) . .
O7 K1 C10 122.75(8) . .
O9 K1 C10 71.04(16) . .
O12 K1 C10 80.17(9) . .
C1 K1 C10 84.04(7) . .
O1 K1 C34 88.63(12) . .
O8 K1 C34 40.54(11) . .
O5 K1 C34 134.80(12) . .
O10 K1 C34 101.43(13) . .
O6 K1 C34 79.02(11) . .
O7 K1 C34 24.52(11) . .
O12 K1 C34 157.35(13) . .
C1 K1 C34 76.58(12) . .
C10 K1 C34 98.40(12) . .
N1 Si1 C5 111.40(13) . .
N1 Si1 C7 113.85(15) . .
C5 Si1 C7 106.04(16) . .
N1 Si1 C6 113.58(14) . .
C5 Si1 C6 105.80(15) . .
C7 Si1 C6 105.52(16) . .
N1 Si2 C10 110.31(13) . .
N1 Si2 C8 113.88(14) . .
C10 Si2 C8 107.58(16) . .
N1 Si2 C9 114.76(15) . .
C10 Si2 C9 104.02(16) . .
C8 Si2 C9 105.59(17) . .
N2 Si3 C11 111.00(13) . .
N2 Si3 C12 115.32(14) . .
C11 Si3 C12 105.69(16) . .
N2 Si3 C13 113.84(15) . .
C11 Si3 C13 105.17(16) . .
C12 Si3 C13 104.98(16) . .
N2 Si4 C16 112.14(13) . .
N2 Si4 C14 113.56(14) . .
C16 Si4 C14 104.45(16) . .
N2 Si4 C15 112.98(15) . .
C16 Si4 C15 106.70(16) . .
C14 Si4 C15 106.37(16) . .
N2 Si4 Gd1 37.22(8) . .
C16 Si4 Gd1 76.94(10) . .
C14 Si4 Gd1 113.29(11) . .
C15 Si4 Gd1 137.91(12) . .
C1 O1 Gd1 105.15(16) . .
C1 O1 K1 100.29(16) . .
Gd1 O1 K1 152.98(9) . .
C2 O2 Gd1 143.72(18) . 2_556
C2 O2 Gd1 103.49(16) . .
Gd1 O2 Gd1 112.79(8) 2_556 .
C29 O5 C47 106.7(3) . .
C29 O5 C48 128.1(6) . .
C29 O5 K1 114.22(18) . .
C47 O5 K1 114.2(3) . .
C48 O5 K1 106.2(5) . .
C30 O6 C31 112.2(2) . .
C30 O6 K1 116.20(17) . .
C31 O6 K1 120.29(17) . .
C33 O7 C32 103.0(6) . .
C32 O7 C34 118.2(3) . .
C33 O7 K1 105.5(6) . .
C32 O7 K1 111.69(17) . .
C34 O7 K1 98.2(3) . .
C36 O8 C38 113.7(4) . .
C37 O8 C35 100.0(6) . .
C36 O8 K1 122.9(3) . .
C37 O8 K1 138.9(6) . .
C38 O8 K1 114.0(2) . .
C35 O8 K1 114.2(4) . .
C39 O9 C41 115.1(9) . .
C39 O9 K1 114.9(6) . .
C41 O9 K1 110.6(7) . .
C40 O10 C42 111.3(4) . .
C40 O10 K1 111.8(3) . .
C42 O10 K1 115.0(3) . .
C45 O11 C43 113.2(9) . .
C45 O11 K1 116.6(6) . .
C43 O11 K1 120.4(7) . .
C46 O12 C44 110.3(4) . .
C46 O12 K1 116.6(3) . .
C44 O12 K1 117.5(3) . .
Si2 N1 Si1 120.02(14) . .
Si2 N1 Gd1 122.01(13) . .
Si1 N1 Gd1 117.88(12) . .
Si4 N2 Si3 122.48(14) . .
Si4 N2 Gd1 116.40(12) . .
Si3 N2 Gd1 120.02(12) . .
C2 C1 O1 123.2(3) . .
C2 C1 Gd1 79.96(18) . .
O1 C1 Gd1 48.34(13) . .
C2 C1 K1 147.3(2) . .
O1 C1 K1 55.67(13) . .
Gd1 C1 K1 103.54(9) . .
C1 C2 O2 119.9(3) . .
C1 C2 Gd1 74.07(18) . .
O2 C2 Gd1 50.20(13) . .
Si2 C10 K1 154.42(15) . .
O5 C29 C30 107.6(3) . .
O6 C30 C29 109.0(2) . .
O6 C31 C32 108.6(2) . .
O7 C32 C31 107.9(2) . .
O7 C33 C35 101.7(9) . .
O7 C34 C36 109.9(5) . .
O7 C34 K1 57.3(2) . .
C36 C34 K1 85.3(3) . .
C33 C35 O8 108.6(8) . .
O8 C36 C34 108.9(5) . .
O8 C37 C39 96.2(8) . .
C40 C38 O8 112.3(4) . .
O9 C39 C37 113.1(10) . .
O10 C40 C38 109.8(4) . .
O9 C41 C43 110.3(10) . .
O10 C42 C44 109.9(4) . .
O11 C43 C41 111.9(9) . .
O12 C44 C42 109.3(4) . .
O11 C45 C48 111.6(10) . .
O12 C46 C47 110.0(5) . .
O5 C47 C46 102.1(4) . .
O5 C48 C45 118.1(10) . .
O3 Gd2 O4 129.92(7) . 2_765
O3 Gd2 N4 101.00(8) . .
O4 Gd2 N4 114.53(7) 2_765 .
O3 Gd2 N3 97.50(7) . .
O4 Gd2 N3 98.44(7) 2_765 .
N4 Gd2 N3 114.43(8) . .
O3 Gd2 O4 72.65(7) . .
O4 Gd2 O4 67.22(8) 2_765 .
N4 Gd2 O4 100.60(7) . .
N3 Gd2 O4 144.90(7) . .
O3 Gd2 C3 25.36(7) . .
O4 Gd2 C3 115.65(7) 2_765 .
N4 Gd2 C3 92.49(8) . .
N3 Gd2 C3 122.51(8) . .
O4 Gd2 C3 50.35(7) . .
O3 Gd2 C4 49.89(7) . .
O4 Gd2 C4 92.88(7) 2_765 .
N4 Gd2 C4 92.42(8) . .
N3 Gd2 C4 142.54(8) . .
O4 Gd2 C4 25.77(7) . .
C3 Gd2 C4 25.44(7) . .
O3 Gd2 Si6 121.53(5) . .
O4 Gd2 Si6 90.02(5) 2_765 .
N4 Gd2 Si6 95.49(6) . .
N3 Gd2 Si6 27.03(6) . .
O4 Gd2 Si6 156.06(5) . .
C3 Gd2 Si6 146.78(6) . .
C4 Gd2 Si6 169.56(6) . .
O3 Gd2 Gd2 101.23(5) . 2_765
O4 Gd2 Gd2 34.38(5) 2_765 2_765
N4 Gd2 Gd2 110.90(6) . 2_765
N3 Gd2 Gd2 125.97(6) . 2_765
O4 Gd2 Gd2 32.84(4) . 2_765
C3 Gd2 Gd2 82.17(6) . 2_765
C4 Gd2 Gd2 58.54(5) . 2_765
Si6 Gd2 Gd2 124.056(15) . 2_765
O3 K2 O18 88.70(8) . .
O3 K2 O16 123.68(6) . .
O18 K2 O16 61.07(8) . .
O3 K2 O13 89.11(6) . .
O18 K2 O13 111.40(8) . .
O16 K2 O13 144.25(6) . .
O3 K2 O19 103.02(7) . .
O18 K2 O19 57.41(8) . .
O16 K2 O19 98.33(6) . .
O13 K2 O19 56.62(6) . .
O3 K2 O14 112.21(6) . .
O18 K2 O14 155.10(8) . .
O16 K2 O14 112.64(6) . .
O13 K2 O14 58.04(6) . .
O19 K2 O14 102.94(7) . .
O3 K2 O15 143.41(6) . .
O18 K2 O15 114.46(8) . .
O16 K2 O15 56.90(6) . .
O13 K2 O15 106.41(6) . .
O19 K2 O15 113.24(7) . .
O14 K2 O15 55.92(5) . .
O3 K2 O17 102.70(14) . .
O16 K2 O17 53.89(14) . .
O13 K2 O17 109.65(14) . .
O19 K2 O17 53.11(14) . .
O14 K2 O17 141.98(15) . .
O15 K2 O17 102.76(14) . .
O3 K2 C3 23.96(6) . .
O18 K2 C3 76.47(8) . .
O16 K2 C3 129.17(7) . .
O13 K2 C3 75.05(7) . .
O19 K2 C3 79.07(7) . .
O14 K2 C3 117.41(7) . .
O15 K2 C3 166.45(7) . .
O17 K2 C3 89.09(15) . .
O3 K2 C61 83.25(18) . .
O16 K2 C61 76.08(17) . .
O13 K2 C61 96.36(17) . .
O19 K2 C61 45.41(18) . .
O14 K2 C61 148.21(18) . .
O15 K2 C61 126.03(18) . .
O17 K2 C61 23.6(2) . .
C3 K2 C61 66.40(18) . .
N3 Si5 C19 112.85(13) . .
N3 Si5 C17 115.23(13) . .
C19 Si5 C17 104.66(15) . .
N3 Si5 C18 112.58(13) . .
C19 Si5 C18 106.08(15) . .
C17 Si5 C18 104.57(15) . .
N3 Si6 C22 110.23(13) . .
N3 Si6 C20 113.46(13) . .
C22 Si6 C20 106.52(15) . .
N3 Si6 C21 115.09(14) . .
C22 Si6 C21 104.80(14) . .
C20 Si6 C21 106.05(15) . .
N3 Si6 Gd2 38.78(8) . .
C22 Si6 Gd2 71.46(9) . .
C20 Si6 Gd2 125.36(11) . .
C21 Si6 Gd2 127.73(11) . .
N4 Si7 C24 110.40(13) . .
N4 Si7 C23 113.96(14) . .
C24 Si7 C23 104.54(15) . .
N4 Si7 C25 113.00(13) . .
C24 Si7 C25 107.34(14) . .
C23 Si7 C25 107.05(15) . .
N4 Si8 C28 110.89(13) . .
N4 Si8 C27 110.76(13) . .
C28 Si8 C27 109.86(14) . .
N4 Si8 C26 114.99(13) . .
C28 Si8 C26 104.37(15) . .
C27 Si8 C26 105.65(16) . .
C3 O3 Gd2 108.88(16) . .
C3 O3 K2 99.43(16) . .
Gd2 O3 K2 151.28(9) . .
C4 O4 Gd2 141.13(17) . 2_765
C4 O4 Gd2 105.71(16) . .
Gd2 O4 Gd2 112.79(8) 2_765 .
C57 O13 C56 114.1(2) . .
C57 O13 K2 111.14(17) . .
C56 O13 K2 112.90(17) . .
C55 O14 C54 110.1(2) . .
C55 O14 K2 119.85(17) . .
C54 O14 K2 120.80(16) . .
C52 O15 C53 111.5(2) . .
C52 O15 K2 112.68(16) . .
C53 O15 K2 112.20(16) . .
C51 O16 C50 111.2(2) . .
C51 O16 K2 121.29(16) . .
C50 O16 K2 118.85(17) . .
C61 O17 C49 107.8(7) . .
C61 O17 K2 95.3(6) . .
C49 O17 K2 97.7(4) . .
C60 O18 C49 110.3(3) . .
C60 O18 K2 120.2(3) . .
C49 O18 K2 110.9(2) . .
C58 O19 C59 112.6(2) . .
C58 O19 K2 120.96(18) . .
C59 O19 K2 115.69(19) . .
Si6 N3 Si5 120.85(14) . .
Si6 N3 Gd2 114.19(11) . .
Si5 N3 Gd2 124.78(12) . .
Si7 N4 Si8 120.75(14) . .
Si7 N4 Gd2 118.36(12) . .
Si8 N4 Gd2 120.17(12) . .
C4 C3 O3 122.5(3) . .
C4 C3 Gd2 80.03(18) . .
O3 C3 Gd2 45.76(12) . .
C3 C4 O4 120.0(3) . .
C3 C4 Gd2 74.52(18) . .
O4 C4 Gd2 48.52(13) . .
O18 C49 C50 116.7(3) . .
O17 C49 C50 94.0(4) . .
O16 C50 C49 107.7(3) . .
O16 C51 C52 108.4(2) . .
O15 C52 C51 108.7(2) . .
O15 C53 C54 108.4(3) . .
O14 C54 C53 109.4(2) . .
O14 C55 C56 108.6(3) . .
O13 C56 C55 113.8(3) . .
O13 C57 C58 108.5(3) . .
O19 C58 C57 108.6(3) . .
O19 C59 C60 106.2(3) . .
O19 C59 C61 112.5(5) . .
O18 C60 C59 107.8(4) . .
O17 C61 C59 100.2(7) . .
O17 C61 K2 61.1(5) . .
C59 C61 K2 85.3(4) . .

loop_
_geom_bond_atom_site_label_1
_geom_bond_atom_site_label_2
_geom_bond_distance
_geom_bond_site_symmetry_2
Gd1 O1 2.2667(19) .
Gd1 O2 2.2791(19) 2_556
Gd1 N2 2.322(2) .
Gd1 N1 2.354(2) .
Gd1 O2 2.3694(19) .
Gd1 C1 2.929(3) .
Gd1 C2 2.999(3) .
Gd1 Si4 3.4382(9) .
Gd1 Gd1 3.8719(4) 2_556
K1 O1 2.745(2) .
K1 O8 2.803(2) .
K1 O5 2.865(2) .
K1 O11 2.895(8) .
K1 O10 2.904(3) .
K1 O6 2.910(2) .
K1 O7 2.957(2) .
K1 O9 3.011(8) .
K1 O12 3.028(4) .
K1 C1 3.271(3) .
K1 C10 3.467(3) .
K1 C34 3.479(7) .
Si1 N1 1.709(3) .
Si1 C5 1.871(3) .
Si1 C7 1.874(3) .
Si1 C6 1.882(3) .
Si2 N1 1.705(3) .
Si2 C10 1.872(3) .
Si2 C8 1.881(3) .
Si2 C9 1.882(3) .
Si3 N2 1.706(3) .
Si3 C11 1.876(3) .
Si3 C12 1.877(3) .
Si3 C13 1.877(3) .
Si4 N2 1.705(3) .
Si4 C16 1.879(3) .
Si4 C14 1.882(3) .
Si4 C15 1.884(3) .
O1 C1 1.354(3) .
O2 C2 1.367(3) .
O2 Gd1 2.2791(19) 2_556
O5 C29 1.419(4) .
O5 C47 1.440(6) .
O5 C48 1.473(13) .
O6 C30 1.419(3) .
O6 C31 1.425(4) .
O7 C33 1.373(12) .
O7 C32 1.417(4) .
O7 C34 1.459(6) .
O8 C36 1.294(6) .
O8 C37 1.314(10) .
O8 C38 1.495(5) .
O8 C35 1.738(11) .
O9 C39 1.376(13) .
O9 C41 1.430(14) .
O10 C40 1.425(6) .
O10 C42 1.427(6) .
O11 C45 1.418(14) .
O11 C43 1.421(13) .
O12 C46 1.419(6) .
O12 C44 1.424(6) .
C1 C2 1.334(4) .
C29 C30 1.486(5) .
C31 C32 1.485(4) .
C33 C35 1.486(16) .
C34 C36 1.489(8) .
C37 C39 1.468(15) .
C38 C40 1.495(7) .
C41 C43 1.450(16) .
C42 C44 1.489(7) .
C45 C48 1.479(17) .
C46 C47 1.488(8) .
Gd2 O3 2.2598(19) .
Gd2 O4 2.2795(19) 2_765
Gd2 N4 2.329(2) .
Gd2 N3 2.356(2) .
Gd2 O4 2.3738(19) .
Gd2 C3 2.985(3) .
Gd2 C4 3.050(3) .
Gd2 Si6 3.4316(9) .
Gd2 Gd2 3.8758(4) 2_765
K2 O3 2.778(2) .
K2 O18 2.794(3) .
K2 O16 2.870(2) .
K2 O13 2.885(2) .
K2 O19 2.888(2) .
K2 O14 2.958(2) .
K2 O15 2.962(2) .
K2 O17 3.083(7) .
K2 C3 3.282(3) .
K2 C61 3.507(11) .
Si5 N3 1.711(2) .
Si5 C19 1.864(3) .
Si5 C17 1.879(3) .
Si5 C18 1.881(3) .
Si6 N3 1.710(2) .
Si6 C22 1.876(3) .
Si6 C20 1.878(3) .
Si6 C21 1.883(3) .
Si7 N4 1.700(2) .
Si7 C24 1.871(3) .
Si7 C23 1.879(3) .
Si7 C25 1.882(3) .
Si8 N4 1.717(2) .
Si8 C28 1.866(3) .
Si8 C27 1.879(3) .
Si8 C26 1.893(3) .
O3 C3 1.351(3) .
O4 C4 1.378(3) .
O4 Gd2 2.2794(19) 2_765
O13 C57 1.421(3) .
O13 C56 1.427(4) .
O14 C55 1.416(4) .
O14 C54 1.425(3) .
O15 C52 1.425(3) .
O15 C53 1.427(3) .
O16 C51 1.422(3) .
O16 C50 1.426(3) .
O17 C61 1.410(12) .
O17 C49 1.452(8) .
O18 C60 1.412(5) .
O18 C49 1.451(4) .
O19 C58 1.411(4) .
O19 C59 1.432(4) .
C3 C4 1.331(4) .
C49 C50 1.501(4) .
C51 C52 1.493(4) .
C53 C54 1.496(4) .
C55 C56 1.509(4) .
C57 C58 1.481(4) .
C59 C60 1.497(5) .
C59 C61 1.614(11) .
